data_7251966
loop_
_publ_author_name
'He, Xinpeng'
'Li, Linkuo'
'Zhang, Qichun'

_publ_section_title
;
 Single-crystals of B \\leftarrow N based covalent organic polymers with
 dual photosensitive motifs for photocatalytic dye degradation
;
_journal_issue 21
_journal_name_full CrystEngComm
_journal_page_first 3293
_journal_page_last 3297
_journal_paper_doi 10.1039/D6CE00276E
_journal_volume 28
_journal_year 2026
_chemical_formula_moiety 'C42 H22 B2 N6 O8 S, C6 H5 Cl'
_chemical_formula_sum 'C48 H27 B2 Cl N6 O8 S'
_chemical_formula_weight 904.88
_space_group_crystal_system orthorhombic
_space_group_IT_number 61
_space_group_name_Hall '-P 2ac 2ab'
_space_group_name_H-M_alt 'P b c a'
_atom_sites_solution_hydrogens geom
_audit_creation_date 2026-03-02
_audit_creation_method
;
Olex2 1.2
(compiled 2018.05.29 svn.r3508 for OlexSys, GUI svn.r5506)
;
_audit_update_record
;
2026-03-02 deposited with the CCDC.	2026-05-08 downloaded from the CCDC.
;
_cell_angle_alpha 90
_cell_angle_beta 90
_cell_angle_gamma 90
_cell_formula_units_Z 8
_cell_length_a 15.1673(15)
_cell_length_b 22.553(3)
_cell_length_c 24.122(3)
_cell_measurement_reflns_used 1038
_cell_measurement_temperature 293(2)
_cell_measurement_theta_max 39.9910
_cell_measurement_theta_min 3.6580
_cell_volume 8251.4(17)
_computing_cell_refinement 'CrysAlisPro 1.171.41.105a (Rigaku OD, 2021)'
_computing_data_collection 'CrysAlisPro 1.171.41.105a (Rigaku OD, 2021)'
_computing_data_reduction 'CrysAlisPro 1.171.41.105a (Rigaku OD, 2021)'
_computing_molecular_graphics 'Olex2 (Dolomanov et al., 2009)'
_computing_publication_material 'Olex2 (Dolomanov et al., 2009)'
_computing_structure_refinement 'ShelXL (Sheldrick, 2015)'
_diffrn_ambient_temperature 293(2)
_diffrn_detector 'Image Plate'
_diffrn_detector_area_resol_mean 10.0000
_diffrn_detector_type 'Rigaku IP'
_diffrn_measured_fraction_theta_full 1.000
_diffrn_measured_fraction_theta_max 1.000
_diffrn_measurement_details
;
List of Runs (angles in degrees, time in seconds):

  # Type    Start    End  Width  t~exp~   \w     \q     \k     \f   Frames
#--------------------------------------------------------------------------
  1  \w    106.00 131.00   0.50   20.00    --   42.50 -22.00  94.00   50
  2  \w     13.00  43.00   0.50   20.00    --   42.50 -22.00  94.00   60
  3  \w     76.00 109.00   0.50   40.00    --   94.00  22.00 -99.00   66
  4  \w    -46.00  28.00   0.50   20.00    --   42.50 -65.00   0.00  148
  5  \w     14.00  66.00   0.50   20.00    --   42.50 -77.00-150.00  104
  6  \w     11.00  47.00   0.50   20.00    --   42.50 -65.00  90.00   72
  7  \w    -37.00 -12.00   0.50   20.00    --   42.50 -65.00  90.00   50
  8  \w    -46.00  66.00   0.50   20.00    --   42.50 -65.00 -90.00  224
  9  \w    -45.00 -19.00   0.50   20.00    --   42.50 -65.00 -30.00   52
 10  \w     34.00  76.00   0.50   20.00    --   42.50  22.00 -99.00   84
 11  \w     40.00  65.00   0.50   20.00    --   42.50 -65.00   0.00   50
 12  \w    -36.00  -7.00   0.50   20.00    --   42.50 -77.00-150.00   58
 13  \w      5.00 120.00   0.50   40.00    --   94.00 -82.00 -30.00  230
 14  \w     65.00 175.00   0.50   40.00    --   94.00  42.00 120.00  220
 15  \w     84.00 110.00   0.50   40.00    --   94.00 -50.00  60.00   52
 16  \w      8.00  38.00   0.50   40.00    --   94.00 -68.00   0.00   60
 17  \w     72.00 105.00   0.50   40.00    --   94.00  82.00   0.00   66
 18  \w     37.00  63.00   0.50   40.00    --   94.00 -50.00  60.00   52
 19  \w     84.00 133.00   0.50   40.00    --   94.00  68.00-180.00   98
 20  \w      5.00  93.00   0.50   40.00    --   94.00 -82.00 -60.00  176
 21  \w     69.00  94.00   0.50   40.00    --   94.00 -68.00   0.00   50
 22  \w    118.00 146.00   0.50   40.00    --   94.00  22.00 -99.00   56
;
_diffrn_measurement_device 'four-circle diffractometer'
_diffrn_measurement_device_type 'Rigaku R-AXIS SPIDER IP'
_diffrn_measurement_method '\w scans'
_diffrn_orient_matrix_type 'CrysAlisPro convention (1999,Acta A55,543-557)'
_diffrn_orient_matrix_UB_11 0.0031398000
_diffrn_orient_matrix_UB_12 -0.0198109000
_diffrn_orient_matrix_UB_13 -0.0610223000
_diffrn_orient_matrix_UB_21 0.1014411000
_diffrn_orient_matrix_UB_22 0.0005666000
_diffrn_orient_matrix_UB_23 0.0018886000
_diffrn_orient_matrix_UB_31 0.0000235000
_diffrn_orient_matrix_UB_32 -0.0654794000
_diffrn_orient_matrix_UB_33 0.0185954000
_diffrn_radiation_monochromator graphite
_diffrn_radiation_probe x-ray
_diffrn_radiation_type CuK\a
_diffrn_radiation_wavelength 1.54184
_diffrn_reflns_av_R_equivalents 0.1503
_diffrn_reflns_av_unetI/netI 0.1408
_diffrn_reflns_Laue_measured_fraction_full 1.000
_diffrn_reflns_Laue_measured_fraction_max 1.000
_diffrn_reflns_limit_h_max 16
_diffrn_reflns_limit_h_min -16
_diffrn_reflns_limit_k_max 22
_diffrn_reflns_limit_k_min -25
_diffrn_reflns_limit_l_max 26
_diffrn_reflns_limit_l_min -26
_diffrn_reflns_number 28897
_diffrn_reflns_point_group_measured_fraction_full 1.000
_diffrn_reflns_point_group_measured_fraction_max 1.000
_diffrn_reflns_theta_full 58.934
_diffrn_reflns_theta_max 58.934
_diffrn_reflns_theta_min 3.665
_diffrn_source 'sealed X-ray tube'
_diffrn_source_target Mo
_diffrn_source_type 'Rigaku (Cu) X-ray Source'
_exptl_absorpt_coefficient_mu 1.851
_exptl_absorpt_correction_T_max 1.00000
_exptl_absorpt_correction_T_min 0.42220
_exptl_absorpt_correction_type multi-scan
_exptl_absorpt_process_details
;
CrysAlisPro 1.171.41.105a (Rigaku Oxford Diffraction, 2021)
Empirical absorption correction using spherical harmonics,
implemented in SCALE3 ABSPACK scaling algorithm.
;
_exptl_crystal_colour 'clear dark brown'
_exptl_crystal_colour_lustre clear
_exptl_crystal_colour_modifier dark
_exptl_crystal_colour_primary brown
_exptl_crystal_density_diffrn 1.457
_exptl_crystal_description needle
_exptl_crystal_F_000 3712
_exptl_crystal_size_max 0.3
_exptl_crystal_size_mid 0.1
_exptl_crystal_size_min 0.1
_refine_diff_density_max 0.256
_refine_diff_density_min -0.502
_refine_diff_density_rms 0.067
_refine_ls_extinction_coef 0.00054(9)
_refine_ls_extinction_expression Fc^*^=kFc[1+0.001xFc^2^\l^3^/sin(2\q)]^-1/4^
_refine_ls_extinction_method 'SHELXL-2014/7 (Sheldrick 2014'
_refine_ls_goodness_of_fit_ref 1.000
_refine_ls_hydrogen_treatment constr
_refine_ls_matrix_type full
_refine_ls_number_parameters 596
_refine_ls_number_reflns 5930
_refine_ls_number_restraints 102
_refine_ls_restrained_S_all 1.010
_refine_ls_R_factor_all 0.1912
_refine_ls_R_factor_gt 0.0864
_refine_ls_shift/su_max 0.000
_refine_ls_shift/su_mean 0.000
_refine_ls_structure_factor_coef Fsqd
_refine_ls_weighting_details 'w=1/[\s^2^(Fo^2^)+(0.1250P)^2^] where P=(Fo^2^+2Fc^2^)/3'
_refine_ls_weighting_scheme calc
_refine_ls_wR_factor_gt 0.2076
_refine_ls_wR_factor_ref 0.2651
_reflns_Friedel_coverage 0.000
_reflns_number_gt 2622
_reflns_number_total 5930
_reflns_threshold_expression 'I > 2\s(I)'
_cod_data_source_file d6ce00276e2.cif
_cod_data_source_block CityU_69
_cod_depositor_comments 'Adding full bibliography for 7251966.cif.'
_cod_original_cell_volume 8251.2(16)
_cod_database_code 7251966
_shelx_shelxl_version_number 2014/7
_chemical_oxdiff_formula 'C N O B S'
_shelx_space_group_comment
;
The symmetry employed for this shelxl refinement is uniquely defined
by the following loop, which should always be used as a source of
symmetry information in preference to the above space-group names.
They are only intended as comments.
;
_shelx_estimated_absorpt_t_max 0.836
_shelx_estimated_absorpt_t_min 0.607
_diffrn_oxdiff_digest_frames
;
01bd59bc561e733786f582858faddb85640002597e3
;
_reflns_odcompleteness_completeness 99.78
_reflns_odcompleteness_iscentric 1
_reflns_odcompleteness_theta 66.97
_olex2_refinement_description
;
1. Fixed Uiso
 At 1.2 times of:
  All C(H) groups
2. Uiso/Uaniso restraints and constraints
C46 \\sim Cl1 \\sim C48 \\sim C41 \\sim H41 \\sim C44 \\sim H46 \\sim C47 \\sim
H44 \\sim C45 \\sim H47 \\sim H45: within 2A with sigma of 0.04 and sigma for
terminal atoms of 0.08
3.a Aromatic/amide H refined with riding coordinates:
 C2(H2), C4(H4), C6(H6), C13(H13), C18(H18), C19(H19), C23(H23), C27(H27),
 C28(H28), C29(H29), C31(H31), C32(H32), C33(H33), C34(H34), C35(H35), C36(H36),
  C37(H37), C38(H38), C39(H39), C40(H40), C41(H41), C42(H42), C43(H43),
 C44(H44), C45(H45), C46(H46), C47(H47)
;
_olex2_submission_special_instructions 'No special instructions were received'
_oxdiff_exptl_absorpt_empirical_details
;
Empirical correction (ABSPACK) includes:
- Absorption correction using spherical harmonics
- Frame scaling
;
_oxdiff_exptl_absorpt_empirical_full_max 1.903
_oxdiff_exptl_absorpt_empirical_full_min 0.636

loop_
_space_group_symop_operation_xyz
'x, y, z'
'-x+1/2, -y, z+1/2'
'-x, y+1/2, -z+1/2'
'x+1/2, -y+1/2, -z'
'-x, -y, -z'
'x-1/2, y, -z-1/2'
'x, -y-1/2, z-1/2'
'-x-1/2, y-1/2, z'

loop_
_atom_site_label
_atom_site_type_symbol
_atom_site_fract_x
_atom_site_fract_y
_atom_site_fract_z
_atom_site_U_iso_or_equiv
_atom_site_adp_type
_atom_site_occupancy
_atom_site_site_symmetry_order
_atom_site_calc_flag
_atom_site_refinement_flags_posn
_atom_site_refinement_flags_adp
_atom_site_refinement_flags_occupancy
_atom_site_disorder_assembly
_atom_site_disorder_group
S1 S 0.3114(2) 0.33870(11) 0.41946(11) 0.1013(9) Uani 1 1 d . . . . .
Cl1 Cl 1.0337(2) 0.46544(18) 0.73886(15) 0.1578(14) Uani 1 1 d . U . . .
O1 O 0.4444(3) 0.1009(2) 0.49896(19) 0.0567(13) Uani 1 1 d . . . . .
O2 O 0.3218(3) 0.1584(2) 0.52514(19) 0.0594(13) Uani 1 1 d . . . . .
O3 O 0.3631(3) 0.1893(2) 0.21333(19) 0.0622(14) Uani 1 1 d . . . . .
O4 O 0.2698(3) 0.2677(2) 0.2420(2) 0.0661(14) Uani 1 1 d . . . . .
O5 O 0.6140(4) 0.3875(2) 0.5002(2) 0.0744(16) Uani 1 1 d . . . . .
N1 N 0.4687(4) 0.2078(2) 0.5259(2) 0.0491(15) Uani 1 1 d . . . . .
O6 O 0.9020(4) 0.6170(2) 0.5856(2) 0.0760(16) Uani 1 1 d . . . . .
N2 N 1.0705(4) 0.7111(3) 0.7292(2) 0.0534(15) Uani 1 1 d . . . . .
N3 N 0.6286(4) 0.3451(3) 0.5854(2) 0.0542(15) Uani 1 1 d . . . . .
O7 O 0.8613(4) 0.5622(3) 0.7641(2) 0.0850(18) Uani 1 1 d . . . . .
O8 O 0.6292(4) 0.3079(3) 0.6730(2) 0.0849(18) Uani 1 1 d . . . . .
N4 N 0.8879(4) 0.5861(3) 0.6735(2) 0.0579(16) Uani 1 1 d . . . . .
C1 C 0.7802(4) 0.4915(3) 0.6385(3) 0.0480(18) Uani 1 1 d . . . . .
N5 N 0.3405(4) 0.2813(3) 0.4543(3) 0.0747(19) Uani 1 1 d . . . . .
C2 C 0.5519(5) 0.2133(3) 0.5094(3) 0.0539(19) Uani 1 1 d . . . . .
H2 H 0.5740 0.1863 0.4838 0.065 Uiso 1 1 calc R . . . .
C3 C 0.7290(4) 0.4435(3) 0.6207(3) 0.0470(17) Uani 1 1 d . . . . .
C4 C 0.4166(4) 0.1476(3) 0.3862(3) 0.0525(19) Uani 1 1 d . . . . .
H4 H 0.4385 0.1097 0.3925 0.063 Uiso 1 1 calc R . . . .
C5 C 0.3280(6) 0.1085(4) 0.5571(3) 0.062(2) Uani 1 1 d . . . . .
C6 C 0.4390(5) 0.2454(3) 0.5653(3) 0.058(2) Uani 1 1 d . . . . .
H6 H 0.3813 0.2416 0.5777 0.069 Uiso 1 1 calc R . . . .
C7 C 0.5751(5) 0.2964(3) 0.5673(3) 0.0553(19) Uani 1 1 d . . . . .
C8 C 0.3949(4) 0.1815(3) 0.4301(3) 0.0491(18) Uani 1 1 d . . . . .
C9 C 0.8109(5) 0.5323(3) 0.5994(3) 0.0518(18) Uani 1 1 d . . . . .
C10 C 0.3637(4) 0.2397(3) 0.4161(3) 0.0551(19) Uani 1 1 d . . . . .
C11 C 0.7015(4) 0.4002(3) 0.6608(3) 0.0526(19) Uani 1 1 d . . . . .
C12 C 0.9495(5) 0.6310(3) 0.6907(3) 0.0519(19) Uani 1 1 d . . . . .
N6 N 0.3238(5) 0.3157(3) 0.3569(3) 0.083(2) Uani 1 1 d . . . . .
C13 C 0.6067(5) 0.2573(3) 0.5286(3) 0.0545(19) Uani 1 1 d . . . . .
H13 H 0.6642 0.2604 0.5155 0.065 Uiso 1 1 calc R . . . .
C14 C 0.3756(4) 0.2221(3) 0.3150(3) 0.0538(19) Uani 1 1 d . . . . .
C15 C 0.7038(5) 0.4391(3) 0.5650(3) 0.0538(19) Uani 1 1 d . . . . .
C16 C 0.3984(6) 0.0744(4) 0.5413(3) 0.061(2) Uani 1 1 d . . . . .
C17 C 0.2906(5) 0.1951(4) 0.1797(3) 0.060(2) Uani 1 1 d . . . . .
C18 C 0.9853(5) 0.7238(3) 0.7286(3) 0.066(2) Uani 1 1 d . . . . .
H18 H 0.9670 0.7608 0.7412 0.080 Uiso 1 1 calc R . . . .
C19 C 0.7855(5) 0.5263(3) 0.5443(3) 0.0549(19) Uani 1 1 d . . . . .
H19 H 0.8061 0.5532 0.5182 0.066 Uiso 1 1 calc R . . . .
C20 C 0.8000(4) 0.4976(3) 0.6958(3) 0.0534(19) Uani 1 1 d . . . . .
C21 C 0.8697(5) 0.5808(4) 0.6180(3) 0.060(2) Uani 1 1 d . . . . .
C22 C 0.3538(5) 0.2594(4) 0.3599(3) 0.058(2) Uani 1 1 d . . . . .
C23 C 0.4075(5) 0.1674(4) 0.3299(3) 0.061(2) Uani 1 1 d . . . . .
H23 H 0.4244 0.1416 0.3018 0.074 Uiso 1 1 calc R . . . .
C24 C 0.6462(5) 0.3906(3) 0.5464(3) 0.059(2) Uani 1 1 d . . . . .
C25 C 0.6513(5) 0.3475(4) 0.6419(3) 0.062(2) Uani 1 1 d . . . . .
C26 C 0.2382(5) 0.2418(4) 0.1956(3) 0.066(2) Uani 1 1 d . . . . .
C27 C 0.7234(5) 0.4067(4) 0.7151(3) 0.064(2) Uani 1 1 d . . . . .
H27 H 0.7058 0.3783 0.7407 0.077 Uiso 1 1 calc R . . . .
C28 C 0.9229(5) 0.6843(3) 0.7102(3) 0.065(2) Uani 1 1 d . . . . .
H28 H 0.8634 0.6941 0.7110 0.078 Uiso 1 1 calc R . . . .
C29 C 0.4908(5) 0.2888(3) 0.5873(3) 0.066(2) Uani 1 1 d . . . . .
H29 H 0.4695 0.3130 0.6155 0.079 Uiso 1 1 calc R . . . .
C30 C 0.8505(5) 0.5496(4) 0.7157(4) 0.064(2) Uani 1 1 d . . . . .
C31 C 0.7311(5) 0.4818(3) 0.5280(3) 0.061(2) Uani 1 1 d . . . . .
H31 H 0.7121 0.4801 0.4914 0.073 Uiso 1 1 calc R . . . .
C32 C 0.7721(5) 0.4559(3) 0.7326(3) 0.062(2) Uani 1 1 d . . . . .
H32 H 0.7856 0.4602 0.7700 0.074 Uiso 1 1 calc R . . . .
C33 C 1.0968(6) 0.6590(4) 0.7089(4) 0.080(3) Uani 1 1 d . . . . .
H33 H 1.1566 0.6501 0.7080 0.096 Uiso 1 1 calc R . . . .
C34 C 0.4166(6) 0.0208(4) 0.5653(3) 0.074(2) Uani 1 1 d . . . . .
H34 H 0.4656 -0.0016 0.5555 0.088 Uiso 1 1 calc R . . . .
C35 C 0.2711(6) 0.0902(4) 0.5981(3) 0.079(3) Uani 1 1 d . . . . .
H35 H 0.2239 0.1137 0.6090 0.095 Uiso 1 1 calc R . . . .
C36 C 0.1626(5) 0.2566(5) 0.1671(3) 0.085(3) Uani 1 1 d . . . . .
H36 H 0.1287 0.2894 0.1767 0.102 Uiso 1 1 calc R . . . .
C37 C 1.0371(5) 0.6184(4) 0.6891(4) 0.079(3) Uani 1 1 d . . . . .
H37 H 1.0566 0.5824 0.6747 0.095 Uiso 1 1 calc R . . . .
B1 B 0.4036(6) 0.1596(4) 0.4932(3) 0.052(2) Uani 1 1 d . . . . .
C38 C 0.3560(9) 0.0021(5) 0.6059(4) 0.097(3) Uani 1 1 d . . . . .
H38 H 0.3639 -0.0350 0.6221 0.117 Uiso 1 1 calc R . . . .
C39 C 0.2861(8) 0.0358(5) 0.6226(4) 0.095(3) Uani 1 1 d . . . . .
H39 H 0.2488 0.0222 0.6505 0.114 Uiso 1 1 calc R . . . .
C40 C 0.2667(7) 0.1583(4) 0.1362(4) 0.086(3) Uani 1 1 d . . . . .
H40 H 0.3016 0.1261 0.1262 0.103 Uiso 1 1 calc R . . . .
B2 B 0.3543(6) 0.2398(4) 0.2525(4) 0.060(2) Uani 1 1 d . . . . .
C41 C 0.9724(7) 0.4405(5) 0.8395(5) 0.102(3) Uani 1 1 d . U . . .
H41 H 0.9571 0.4043 0.8239 0.122 Uiso 1 1 calc R U . . .
C42 C 0.1891(8) 0.1709(5) 0.1083(4) 0.106(3) Uani 1 1 d . . . . .
H42 H 0.1703 0.1465 0.0795 0.127 Uiso 1 1 calc R . . . .
C43 C 0.1400(7) 0.2197(6) 0.1231(4) 0.114(4) Uani 1 1 d . . . . .
H43 H 0.0895 0.2284 0.1028 0.137 Uiso 1 1 calc R . . . .
C44 C 0.9528(9) 0.4539(6) 0.8984(7) 0.140(4) Uani 1 1 d . U . . .
H44 H 0.9264 0.4255 0.9209 0.168 Uiso 1 1 calc R U . . .
C45 C 0.9731(10) 0.5063(8) 0.9188(7) 0.163(5) Uani 1 1 d . U . . .
H45 H 0.9608 0.5147 0.9557 0.196 Uiso 1 1 calc R U . . .
C46 C 1.0396(10) 0.5387(7) 0.8316(8) 0.161(5) Uani 1 1 d . U . . .
H46 H 1.0720 0.5661 0.8112 0.194 Uiso 1 1 calc R U . . .
C47 C 1.0120(11) 0.5486(8) 0.8865(7) 0.171(6) Uani 1 1 d . U . . .
H47 H 1.0208 0.5861 0.9016 0.206 Uiso 1 1 calc R U . . .
C48 C 1.0126(8) 0.4821(7) 0.8101(5) 0.119(4) Uani 1 1 d . U . . .

loop_
_atom_site_aniso_label
_atom_site_aniso_U_11
_atom_site_aniso_U_22
_atom_site_aniso_U_33
_atom_site_aniso_U_23
_atom_site_aniso_U_13
_atom_site_aniso_U_12
S1 0.130(2) 0.0814(17) 0.0926(18) -0.0033(14) -0.0067(16) 0.0353(15)
Cl1 0.131(3) 0.198(4) 0.145(3) 0.016(3) 0.005(2) 0.015(3)
O1 0.063(3) 0.057(3) 0.050(3) 0.000(2) 0.004(3) -0.003(3)
O2 0.053(3) 0.068(3) 0.057(3) -0.005(3) 0.008(3) -0.010(3)
O3 0.060(3) 0.077(4) 0.049(3) 0.009(3) -0.011(3) -0.015(3)
O4 0.055(3) 0.088(4) 0.056(3) -0.001(3) -0.009(3) -0.004(3)
O5 0.088(4) 0.075(4) 0.060(3) 0.000(3) -0.017(3) -0.017(3)
N1 0.042(4) 0.060(4) 0.045(3) 0.001(3) 0.002(3) -0.007(3)
O6 0.090(4) 0.072(4) 0.066(3) 0.009(3) -0.001(3) -0.016(3)
N2 0.050(4) 0.065(4) 0.045(3) -0.007(3) 0.012(3) -0.001(3)
N3 0.052(4) 0.061(4) 0.050(4) -0.002(3) -0.007(3) -0.005(3)
O7 0.096(4) 0.113(5) 0.046(3) -0.013(3) 0.001(3) -0.026(4)
O8 0.102(5) 0.081(4) 0.072(4) 0.018(3) -0.009(3) -0.035(4)
N4 0.054(4) 0.070(4) 0.049(4) -0.012(3) -0.007(3) -0.009(3)
C1 0.043(4) 0.049(4) 0.051(4) 0.002(4) 0.001(4) 0.004(4)
N5 0.076(5) 0.082(5) 0.066(4) 0.007(4) 0.002(4) 0.027(4)
C2 0.053(5) 0.060(5) 0.048(4) -0.005(4) 0.004(4) -0.001(4)
C3 0.039(4) 0.060(5) 0.042(4) -0.002(4) -0.003(3) 0.005(4)
C4 0.058(5) 0.052(4) 0.048(5) 0.003(4) -0.009(4) -0.006(4)
C5 0.072(6) 0.072(6) 0.042(4) 0.006(4) 0.003(4) -0.030(5)
C6 0.055(5) 0.070(5) 0.048(4) -0.007(4) 0.008(4) -0.005(4)
C7 0.056(5) 0.057(5) 0.053(5) 0.002(4) -0.007(4) -0.006(4)
C8 0.038(4) 0.057(5) 0.052(4) -0.004(4) 0.000(3) -0.006(4)
C9 0.050(4) 0.051(5) 0.054(5) 0.002(4) -0.004(4) -0.003(4)
C10 0.048(4) 0.064(5) 0.054(5) -0.008(4) 0.003(4) 0.002(4)
C11 0.047(4) 0.056(5) 0.055(5) 0.001(4) 0.001(4) -0.001(4)
C12 0.048(5) 0.062(5) 0.046(4) 0.004(4) 0.003(4) -0.005(4)
N6 0.102(6) 0.064(5) 0.081(5) 0.012(4) -0.027(4) 0.006(4)
C13 0.040(4) 0.069(5) 0.055(5) -0.001(4) 0.008(4) 0.002(4)
C14 0.045(4) 0.065(5) 0.052(5) 0.009(4) -0.008(4) -0.017(4)
C15 0.048(4) 0.060(5) 0.053(5) -0.007(4) -0.008(4) 0.006(4)
C16 0.075(6) 0.066(5) 0.042(4) 0.000(4) -0.003(4) -0.017(5)
C17 0.068(6) 0.064(5) 0.047(5) 0.009(4) -0.005(5) -0.024(5)
C18 0.060(5) 0.054(5) 0.086(6) -0.012(4) 0.008(5) 0.006(5)
C19 0.059(5) 0.055(5) 0.051(5) 0.003(4) -0.002(4) 0.006(4)
C20 0.048(4) 0.063(5) 0.049(4) 0.007(4) 0.003(4) -0.003(4)
C21 0.055(5) 0.061(5) 0.063(5) 0.005(5) 0.007(4) 0.005(4)
C22 0.059(5) 0.066(5) 0.048(5) 0.006(4) 0.002(4) -0.009(4)
C23 0.066(5) 0.066(5) 0.051(5) -0.009(4) -0.005(4) -0.015(4)
C24 0.061(5) 0.064(5) 0.051(5) -0.004(4) 0.000(4) 0.006(4)
C25 0.053(5) 0.073(6) 0.059(5) -0.003(5) -0.005(4) -0.003(4)
C26 0.052(5) 0.093(7) 0.054(5) 0.010(5) -0.004(4) -0.021(5)
C27 0.061(5) 0.082(6) 0.050(5) 0.008(4) -0.013(4) -0.006(5)
C28 0.052(5) 0.053(5) 0.091(6) -0.013(5) 0.001(4) -0.003(4)
C29 0.058(5) 0.073(6) 0.066(5) -0.019(4) -0.002(4) -0.007(4)
C30 0.057(5) 0.078(6) 0.056(5) 0.000(5) -0.002(4) -0.002(4)
C31 0.069(5) 0.062(5) 0.053(5) 0.002(4) -0.006(4) -0.004(4)
C32 0.065(5) 0.078(6) 0.043(4) 0.000(4) -0.008(4) -0.014(5)
C33 0.054(5) 0.082(6) 0.104(7) -0.030(6) 0.010(5) 0.013(5)
C34 0.107(7) 0.061(5) 0.053(5) 0.004(4) -0.015(5) -0.004(5)
C35 0.088(6) 0.095(7) 0.054(5) -0.001(5) 0.012(5) -0.042(6)
C36 0.060(6) 0.134(8) 0.062(5) -0.004(6) -0.004(5) -0.010(6)
C37 0.053(5) 0.074(6) 0.109(7) -0.036(5) -0.001(5) 0.000(5)
B1 0.056(6) 0.053(5) 0.047(5) -0.001(4) 0.004(5) -0.002(4)
C38 0.169(11) 0.080(7) 0.042(5) 0.014(5) -0.006(6) -0.037(8)
C39 0.139(10) 0.087(8) 0.059(6) 0.000(6) 0.019(6) -0.057(7)
C40 0.092(7) 0.099(7) 0.068(6) 0.011(6) -0.001(5) -0.018(6)
B2 0.065(6) 0.062(6) 0.053(5) -0.001(5) -0.005(5) -0.008(5)
C41 0.096(7) 0.097(8) 0.113(8) 0.027(7) 0.000(6) 0.004(6)
C42 0.100(8) 0.137(10) 0.080(7) -0.011(7) -0.040(7) -0.013(7)
C43 0.087(8) 0.166(11) 0.090(8) -0.021(8) -0.032(6) 0.016(8)
C44 0.123(9) 0.110(9) 0.187(12) -0.022(9) -0.038(9) 0.010(8)
C45 0.139(10) 0.178(12) 0.172(12) 0.011(11) -0.005(10) 0.039(10)
C46 0.150(11) 0.130(11) 0.205(14) 0.023(11) -0.061(11) -0.026(9)
C47 0.180(13) 0.186(13) 0.148(12) -0.009(11) -0.049(11) -0.002(11)
C48 0.104(8) 0.148(10) 0.105(8) 0.018(8) -0.008(7) 0.028(8)

loop_
_atom_type_symbol
_atom_type_description
_atom_type_scat_dispersion_real
_atom_type_scat_dispersion_imag
_atom_type_scat_source
C C 0.0181 0.0091 'International Tables Vol C Tables 4.2.6.8 and 6.1.1.4'
H H 0.0000 0.0000 'International Tables Vol C Tables 4.2.6.8 and 6.1.1.4'
B B 0.0090 0.0039 'International Tables Vol C Tables 4.2.6.8 and 6.1.1.4'
Cl Cl 0.3639 0.7018 'International Tables Vol C Tables 4.2.6.8 and 6.1.1.4'
N N 0.0311 0.0180 'International Tables Vol C Tables 4.2.6.8 and 6.1.1.4'
O O 0.0492 0.0322 'International Tables Vol C Tables 4.2.6.8 and 6.1.1.4'
S S 0.3331 0.5567 'International Tables Vol C Tables 4.2.6.8 and 6.1.1.4'

loop_
_geom_angle_atom_site_label_1
_geom_angle_atom_site_label_2
_geom_angle_atom_site_label_3
_geom_angle
_geom_angle_site_symmetry_1
_geom_angle_site_symmetry_3
_geom_angle_publ_flag
N5 S1 N6 101.5(4) . . ?
C16 O1 B1 104.3(6) . . ?
C5 O2 B1 104.8(6) . . ?
C17 O3 B2 103.4(6) . . ?
C26 O4 B2 105.7(6) . . ?
C2 N1 C6 117.8(6) . . ?
C2 N1 B1 118.9(6) . . ?
C6 N1 B1 123.0(6) . . ?
C18 N2 C33 118.6(7) . . ?
C18 N2 B2 121.4(6) . 2_665 ?
C33 N2 B2 120.0(6) . 2_665 ?
C24 N3 C7 117.3(6) . . ?
C25 N3 C7 117.6(6) . . ?
C25 N3 C24 124.7(7) . . ?
C21 N4 C12 118.2(6) . . ?
C21 N4 C30 124.4(7) . . ?
C30 N4 C12 117.3(6) . . ?
C3 C1 C20 119.4(6) . . ?
C9 C1 C3 119.2(6) . . ?
C9 C1 C20 121.4(7) . . ?
C10 N5 S1 105.8(5) . . ?
N1 C2 C13 122.9(7) . . ?
C1 C3 C11 118.8(6) . . ?
C1 C3 C15 120.0(6) . . ?
C15 C3 C11 121.2(7) . . ?
C8 C4 C23 122.9(7) . . ?
O2 C5 C16 111.0(6) . . ?
O2 C5 C35 127.5(9) . . ?
C16 C5 C35 121.4(8) . . ?
N1 C6 C29 122.2(7) . . ?
C13 C7 N3 120.2(7) . . ?
C13 C7 C29 118.9(7) . . ?
C29 C7 N3 120.9(7) . . ?
C4 C8 C10 114.4(6) . . ?
C4 C8 B1 123.5(7) . . ?
C10 C8 B1 122.1(6) . . ?
C1 C9 C21 118.9(7) . . ?
C19 C9 C1 119.2(6) . . ?
C19 C9 C21 121.9(7) . . ?
N5 C10 C8 123.7(7) . . ?
N5 C10 C22 113.5(7) . . ?
C22 C10 C8 122.8(7) . . ?
C3 C11 C25 119.2(6) . . ?
C27 C11 C3 120.3(7) . . ?
C27 C11 C25 120.5(7) . . ?
C28 C12 N4 122.2(7) . . ?
C28 C12 C37 119.2(7) . . ?
C37 C12 N4 118.6(7) . . ?
C22 N6 S1 107.0(5) . . ?
C7 C13 C2 118.8(6) . . ?
C22 C14 B2 122.0(7) . . ?
C23 C14 C22 114.6(6) . . ?
C23 C14 B2 123.0(7) . . ?
C3 C15 C24 120.5(7) . . ?
C31 C15 C3 119.4(7) . . ?
C31 C15 C24 120.1(7) . . ?
C5 C16 O1 111.1(7) . . ?
C34 C16 O1 126.6(8) . . ?
C34 C16 C5 122.3(8) . . ?
O3 C17 C26 111.7(7) . . ?
O3 C17 C40 126.9(9) . . ?
C26 C17 C40 121.3(8) . . ?
N2 C18 C28 122.4(7) . . ?
C31 C19 C9 121.2(7) . . ?
C1 C20 C30 120.2(6) . . ?
C32 C20 C1 120.1(7) . . ?
C32 C20 C30 119.8(7) . . ?
O6 C21 N4 118.8(7) . . ?
O6 C21 C9 122.5(7) . . ?
N4 C21 C9 118.7(7) . . ?
N6 C22 C10 112.2(7) . . ?
N6 C22 C14 126.8(7) . . ?
C14 C22 C10 121.0(7) . . ?
C14 C23 C4 124.2(7) . . ?
O5 C24 N3 119.3(7) . . ?
O5 C24 C15 124.1(7) . . ?
N3 C24 C15 116.6(7) . . ?
N3 C25 C11 117.0(7) . . ?
O8 C25 N3 120.3(7) . . ?
O8 C25 C11 122.7(7) . . ?
O4 C26 C17 111.0(7) . . ?
O4 C26 C36 127.2(9) . . ?
C17 C26 C36 121.8(8) . . ?
C11 C27 C32 120.4(7) . . ?
C12 C28 C18 118.9(7) . . ?
C6 C29 C7 119.1(7) . . ?
O7 C30 N4 119.8(7) . . ?
O7 C30 C20 124.7(7) . . ?
N4 C30 C20 115.6(7) . . ?
C19 C31 C15 120.8(7) . . ?
C20 C32 C27 121.0(7) . . ?
N2 C33 C37 121.2(7) . . ?
C16 C34 C38 115.4(9) . . ?
C5 C35 C39 118.1(10) . . ?
C26 C36 C43 116.2(9) . . ?
C12 C37 C33 119.6(8) . . ?
O1 B1 N1 107.0(6) . . ?
O1 B1 C8 113.7(6) . . ?
O2 B1 O1 106.9(6) . . ?
O2 B1 N1 105.5(5) . . ?
O2 B1 C8 115.9(6) . . ?
C8 B1 N1 107.2(6) . . ?
C39 C38 C34 123.0(9) . . ?
C38 C39 C35 119.8(9) . . ?
C17 C40 C42 117.9(10) . . ?
O3 B2 N2 103.4(6) . 2_664 ?
O3 B2 C14 113.0(7) . . ?
O4 B2 O3 107.5(6) . . ?
O4 B2 N2 104.7(6) . 2_664 ?
O4 B2 C14 117.0(7) . . ?
C14 B2 N2 110.0(6) . 2_664 ?
C48 C41 C44 117.5(12) . . ?
C43 C42 C40 119.9(10) . . ?
C42 C43 C36 122.8(9) . . ?
C45 C44 C41 119.6(16) . . ?
C44 C45 C47 121.1(18) . . ?
C47 C46 C48 113.3(16) . . ?
C45 C47 C46 123.6(18) . . ?
C41 C48 Cl1 116.7(12) . . ?
C41 C48 C46 124.6(13) . . ?
C46 C48 Cl1 118.8(13) . . ?

loop_
_geom_bond_atom_site_label_1
_geom_bond_atom_site_label_2
_geom_bond_distance
_geom_bond_site_symmetry_2
_geom_bond_publ_flag
S1 N5 1.605(7) . ?
S1 N6 1.606(7) . ?
Cl1 C48 1.789(12) . ?
O1 C16 1.373(8) . ?
O1 B1 1.469(9) . ?
O2 C5 1.366(8) . ?
O2 B1 1.460(9) . ?
O3 C17 1.372(8) . ?
O3 B2 1.486(10) . ?
O4 C26 1.349(9) . ?
O4 B2 1.450(10) . ?
O5 C24 1.218(8) . ?
N1 C2 1.329(8) . ?
N1 C6 1.352(8) . ?
N1 B1 1.666(10) . ?
O6 C21 1.231(8) . ?
N2 C18 1.324(9) . ?
N2 C33 1.333(9) . ?
N2 B2 1.685(11) 2_665 ?
N3 C7 1.435(9) . ?
N3 C24 1.418(9) . ?
N3 C25 1.405(9) . ?
O7 C30 1.213(8) . ?
O8 C25 1.213(8) . ?
N4 C12 1.439(9) . ?
N4 C21 1.372(9) . ?
N4 C30 1.427(9) . ?
C1 C3 1.400(9) . ?
C1 C9 1.397(9) . ?
C1 C20 1.421(9) . ?
N5 C10 1.362(9) . ?
C2 C13 1.373(9) . ?
C3 C11 1.435(9) . ?
C3 C15 1.401(9) . ?
C4 C8 1.349(9) . ?
C4 C23 1.435(9) . ?
C5 C16 1.370(11) . ?
C5 C35 1.377(10) . ?
C6 C29 1.362(9) . ?
C7 C13 1.371(9) . ?
C7 C29 1.377(10) . ?
C8 C10 1.436(9) . ?
C8 B1 1.604(10) . ?
C9 C19 1.391(9) . ?
C9 C21 1.481(10) . ?
C10 C22 1.434(10) . ?
C11 C25 1.484(10) . ?
C11 C27 1.359(9) . ?
C12 C28 1.351(9) . ?
C12 C37 1.360(10) . ?
N6 C22 1.351(9) . ?
C14 C22 1.412(10) . ?
C14 C23 1.373(10) . ?
C14 B2 1.592(11) . ?
C15 C24 1.470(10) . ?
C15 C31 1.376(10) . ?
C16 C34 1.368(10) . ?
C17 C26 1.376(11) . ?
C17 C40 1.385(11) . ?
C18 C28 1.374(10) . ?
C19 C31 1.357(9) . ?
C20 C30 1.479(10) . ?
C20 C32 1.362(9) . ?
C26 C36 1.378(11) . ?
C27 C32 1.399(10) . ?
C33 C37 1.374(11) . ?
C34 C38 1.409(13) . ?
C35 C39 1.380(12) . ?
C36 C43 1.391(12) . ?
C38 C39 1.366(13) . ?
C40 C42 1.386(13) . ?
B2 N2 1.685(10) 2_664 ?
C41 C44 1.483(16) . ?
C41 C48 1.324(15) . ?
C42 C43 1.377(13) . ?
C44 C45 1.316(18) . ?
C45 C47 1.37(2) . ?
C46 C47 1.41(2) . ?
C46 C48 1.438(17) . ?
